data_1000461
loop_
_publ_author_name
'Courbion, G'
'de Pape, R'
'Knoke, G'
'Babel, D'

_publ_section_title
;
Structures of cesium containing fluorides, VI:The pyrochlore-related
layer structures of Cs4 Co Cr4 F18 and Cs4 Cr5 F18+x
;
_journal_coden_ASTM JSSCBI
_journal_name_full 'Journal of Solid State Chemistry'
_journal_page_first 353
_journal_page_last 361
_journal_paper_doi 10.1016/S0022-4596(83)80013-9
_journal_volume 49
_journal_year 1983
_chemical_formula_structural 'Cs4 Cr5 F18.24'
_chemical_formula_sum 'Cr5 Cs4 F18.24'
_chemical_name_systematic 'Caesium chromium fluoride (4/5/18.24)'
_space_group_IT_number 164
_symmetry_cell_setting trigonal
_symmetry_Int_Tables_number 164
_symmetry_space_group_name_Hall '-P 3 2"'
_symmetry_space_group_name_H-M 'P -3 m 1'
_cell_angle_alpha 90
_cell_angle_beta 90
_cell_angle_gamma 120
_cell_formula_units_Z 1
_cell_length_a 7.2
_cell_length_b 7.2
_cell_length_c 10.679
_cell_volume 479.4
_refine_ls_R_factor_all 0.045
_cod_database_code 1000461

loop_
_symmetry_equiv_pos_as_xyz
x,y,z
-y,x-y,z
y-x,-x,z
-y,-x,z
x,x-y,z
y-x,y,z
-x,-y,-z
y,y-x,-z
x-y,x,-z
y,x,-z
-x,y-x,-z
x-y,-y,-z

loop_
_atom_site_aniso_label
_atom_site_aniso_U_11
_atom_site_aniso_U_12
_atom_site_aniso_U_13
_atom_site_aniso_U_22
_atom_site_aniso_U_23
_atom_site_aniso_U_33
Cs1 0.0328(2) 0.0164(1) 0. 0.0328(2) 0. 0.0574(5)
Cs2 0.0578(4) 0.0289(2) 0. 0.0578(4) 0. 0.0212(3)
Cr1 0.0170(3) 0.0085(2) 0. 0.0170(3) 0. 0.0118(4)
Cr2 0.0162(3) 0.0050(2) -0.0005(2) 0.0100(4) -0.0009(3) 0.0164(3)
F1 0.0302(12) 0.0047(16) 0.0074(10) 0.0302(12) -0.0074(10) 0.0442(19)
F2 0.0445(16) 0.0359(18) -0.0008(6) 0.0445(16) 0.0008(6) 0.0214(12)
F3 0.0568(21) 0.0457(23) -0.0029(7) 0.0568(21) 0.0029(7) 0.0268(15)

loop_
_atom_site_label
_atom_site_type_symbol
_atom_site_symmetry_multiplicity
_atom_site_Wyckoff_symbol
_atom_site_fract_x
_atom_site_fract_y
_atom_site_fract_z
_atom_site_occupancy
_atom_site_attached_hydrogens
_atom_site_calc_flag
Cs1 Cs1+ 2 c 0. 0. 0.22765(9) 1. 0 d
Cs2 Cs1+ 2 d 0.3333 0.6667 0.37306(7) 1. 0 d
Cr1 Cr3+ 2 d 0.3333 0.6667 0.71642(11) 1. 0 d
Cr2 Cr3+ 3 e 0.5 0. 0. 1. 0 d
F1 F1- 6 i 0.20391(37) -0.20391(37) 0.03982(38) 1. 0 d
F2 F1- 6 i 0.54121(27) -0.54121(27) 0.17326(28) 1. 0 d
F3 F1- 6 i 0.79060(32) -0.79060(32) 0.37818(32) 1. 0 d
F4 F1- 1 b 0. 0. 0.5 0.24(3) 0 d

loop_
_atom_type_symbol
_atom_type_oxidation_number
Cs1+ 1.000
Cr3+ 2.848
F1- -1.000
